data_4082974
loop_
_publ_author_name
'Lake, Benjamin R. M.'
'Willans, Charlotte E.'

_publ_section_title
;
 Remarkable Stability of Copper(II)--N-Heterocyclic Carbene Complexes Void
 of an Anionic Tether
;
_journal_issue 8
_journal_name_full Organometallics
_journal_page_first 2027
_journal_paper_doi 10.1021/om500178e
_journal_volume 33
_journal_year 2014
_chemical_formula_moiety 'C12 H13 Br Cu N3'
_chemical_formula_sum 'C12 H13 Br Cu N3'
_chemical_formula_weight 342.70
_chemical_name_systematic
; 
 ? 
;
_space_group_IT_number 14
_symmetry_cell_setting monoclinic
_symmetry_space_group_name_Hall '-P 2ybc'
_symmetry_space_group_name_H-M 'P 1 21/c 1'
_atom_sites_solution_hydrogens geom
_atom_sites_solution_primary direct
_atom_sites_solution_secondary difmap
_audit_creation_method SHELXL-97
_cell_angle_alpha 90.00
_cell_angle_beta 92.591(9)
_cell_angle_gamma 90.00
_cell_formula_units_Z 4
_cell_length_a 6.8081(8)
_cell_length_b 13.4780(13)
_cell_length_c 13.8979(13)
_cell_measurement_reflns_used 2776
_cell_measurement_temperature 100(2)
_cell_measurement_theta_max 29.4570
_cell_measurement_theta_min 2.1120
_cell_volume 1274.0(2)
_computing_cell_refinement
;
CrysAlisPro, Agilent Technologies,
Version 1.171.36.28e (release 10-06-2013 CrysAlis171 .NET)
(compiled Jun 10 2013,11:58:50)
;
_computing_data_collection
;
CrysAlisPro, Agilent Technologies,
Version 1.171.36.28e (release 10-06-2013 CrysAlis171 .NET)
(compiled Jun 10 2013,11:58:50)
;
_computing_data_reduction
;
CrysAlisPro, Agilent Technologies,
Version 1.171.36.28e (release 10-06-2013 CrysAlis171 .NET)
(compiled Jun 10 2013,11:58:50)
;
_computing_molecular_graphics 'ORTEP-III Version 1.08 (Farrugia, 2005)'
_computing_publication_material
;
enCIFer: A program for viewing, editing and visualising CIFs.
F. H. Allen, O. Johnson, G. P. Shields, B. R. Smith, M. Towler,
J. Applied Cryst., 37, 331-334, 2004
;
_computing_structure_refinement
;
SHELXS-97 (Sheldrick, G. M.    Acta Cryst. (2008). A64, 112)
XSeed (L.J.Barbour, J.Supramol. Chem., 2003, 1, 189.)
;
_computing_structure_solution
;
SHELXS-97 (Sheldrick, G. M.    Acta Cryst. (2008). A64, 112)
XSeed (L.J.Barbour, J.Supramol. Chem., 2003, 1, 189.)
;
_diffrn_ambient_temperature 100(2)
_diffrn_detector_area_resol_mean 5.3095
_diffrn_measured_fraction_theta_full 0.993
_diffrn_measured_fraction_theta_max 0.993
_diffrn_measurement_device_type 'SuperNova, Dual, Cu at zero, Atlas'
_diffrn_measurement_method '\w scans'
_diffrn_radiation_monochromator mirror
_diffrn_radiation_source 'SuperNova (Mo) X-ray Source'
_diffrn_radiation_type 'Mo K\a'
_diffrn_radiation_wavelength 0.7107
_diffrn_reflns_av_R_equivalents 0.0238
_diffrn_reflns_av_sigmaI/netI 0.0361
_diffrn_reflns_limit_h_max 8
_diffrn_reflns_limit_h_min -6
_diffrn_reflns_limit_k_max 16
_diffrn_reflns_limit_k_min -14
_diffrn_reflns_limit_l_max 15
_diffrn_reflns_limit_l_min -16
_diffrn_reflns_number 5035
_diffrn_reflns_theta_full 25.68
_diffrn_reflns_theta_max 25.68
_diffrn_reflns_theta_min 2.11
_diffrn_standards_decay_% 0
_diffrn_standards_interval_count 0
_diffrn_standards_interval_time 0
_diffrn_standards_number 0
_exptl_absorpt_coefficient_mu 4.831
_exptl_absorpt_correction_T_max 1.00000
_exptl_absorpt_correction_T_min 0.78528
_exptl_absorpt_correction_type multi-scan
_exptl_absorpt_process_details
;
CrysAlisPro, Agilent Technologies,
Version 1.171.36.28e (release 10-06-2013 CrysAlis171 .NET)
(compiled Jun 10 2013,11:58:50)
Empirical absorption correction using spherical harmonics,
 implemented in SCALE3 ABSPACK scaling algorithm.
;
_exptl_crystal_colour yellow
_exptl_crystal_density_diffrn 1.787
_exptl_crystal_density_method 'not measured'
_exptl_crystal_description block
_exptl_crystal_F_000 680
_exptl_crystal_size_max 0.21
_exptl_crystal_size_mid 0.16
_exptl_crystal_size_min 0.11
_refine_diff_density_max 0.730
_refine_diff_density_min -0.913
_refine_diff_density_rms 0.120
_refine_ls_extinction_method none
_refine_ls_goodness_of_fit_ref 1.065
_refine_ls_hydrogen_treatment constr
_refine_ls_matrix_type full
_refine_ls_number_parameters 155
_refine_ls_number_reflns 2409
_refine_ls_number_restraints 0
_refine_ls_restrained_S_all 1.065
_refine_ls_R_factor_all 0.0435
_refine_ls_R_factor_gt 0.0372
_refine_ls_shift/su_max 0.001
_refine_ls_shift/su_mean 0.000
_refine_ls_structure_factor_coef Fsqd
_refine_ls_weighting_details 'calc w=1/[\s^2^(Fo^2^)+(0.0396P)^2^+4.8950P] where P=(Fo^2^+2Fc^2^)/3'
_refine_ls_weighting_scheme calc
_refine_ls_wR_factor_gt 0.0923
_refine_ls_wR_factor_ref 0.0960
_reflns_number_gt 2138
_reflns_number_total 2409
_reflns_threshold_expression >2sigma(I)
_cod_data_source_file om500178e_si_002.cif
_cod_data_source_block Complex3c
_cod_depositor_comments 'Adding full bibliography for 4082971--4082988.cif.'
_cod_original_sg_symbol_H-M 'P 21/c'
_cod_database_code 4082974

loop_
_symmetry_equiv_pos_as_xyz
'x, y, z'
'-x, y+1/2, -z+1/2'
'-x, -y, -z'
'x, -y-1/2, z-1/2'

loop_
_atom_site_label
_atom_site_type_symbol
_atom_site_fract_x
_atom_site_fract_y
_atom_site_fract_z
_atom_site_U_iso_or_equiv
_atom_site_adp_type
_atom_site_occupancy
_atom_site_symmetry_multiplicity
_atom_site_calc_flag
_atom_site_refinement_flags
Br1 Br 0.19243(7) 0.48996(3) 0.29638(3) 0.02244(15) Uani 1 1 d .
Cu1 Cu 0.20308(7) 0.56699(4) 0.15286(3) 0.01233(15) Uani 1 1 d .
N1 N 0.1904(5) 0.7461(2) 0.0185(2) 0.0129(7) Uani 1 1 d .
N2 N 0.2365(5) 0.6039(2) -0.0452(2) 0.0122(7) Uani 1 1 d .
N3 N 0.2555(5) 0.4510(2) 0.0316(2) 0.0125(7) Uani 1 1 d .
C1 C 0.3028(7) 0.9913(3) 0.0811(3) 0.0235(10) Uani 1 1 d .
H1A H 0.1834 1.0181 0.0542 0.028 Uiso 1 1 calc R
H1B H 0.4139 1.0331 0.0923 0.028 Uiso 1 1 calc R
C2 C 0.3142(6) 0.8965(3) 0.1028(3) 0.0171(9) Uani 1 1 d .
H2 H 0.4356 0.8720 0.1295 0.021 Uiso 1 1 calc R
C3 C 0.1478(6) 0.8249(3) 0.0879(3) 0.0163(9) Uani 1 1 d .
H3A H 0.1190 0.7943 0.1504 0.020 Uiso 1 1 calc R
H3B H 0.0290 0.8615 0.0644 0.020 Uiso 1 1 calc R
C4 C 0.2066(6) 0.6490(3) 0.0418(3) 0.0122(8) Uani 1 1 d .
C5 C 0.2094(7) 0.7622(3) -0.0794(3) 0.0178(9) Uani 1 1 d .
H5 H 0.2035 0.8242 -0.1118 0.021 Uiso 1 1 calc R
C6 C 0.2377(7) 0.6725(3) -0.1194(3) 0.0167(9) Uani 1 1 d .
H6 H 0.2552 0.6589 -0.1855 0.020 Uiso 1 1 calc R
C7 C 0.2576(6) 0.4984(3) -0.0528(3) 0.0115(8) Uani 1 1 d .
C8 C 0.2758(6) 0.4528(3) -0.1405(3) 0.0138(8) Uani 1 1 d .
H8 H 0.2752 0.4905 -0.1983 0.017 Uiso 1 1 calc R
C9 C 0.2952(6) 0.3490(3) -0.1424(3) 0.0140(8) Uani 1 1 d .
C10 C 0.2954(6) 0.2987(3) -0.0548(3) 0.0145(8) Uani 1 1 d .
H10 H 0.3095 0.2286 -0.0529 0.017 Uiso 1 1 calc R
C11 C 0.2748(6) 0.3517(3) 0.0292(3) 0.0149(8) Uani 1 1 d .
H11 H 0.2743 0.3163 0.0883 0.018 Uiso 1 1 calc R
C12 C 0.3122(7) 0.2966(3) -0.2371(3) 0.0221(10) Uani 1 1 d .
H12A H 0.4405 0.3112 -0.2631 0.033 Uiso 1 1 calc R
H12B H 0.2076 0.3194 -0.2825 0.033 Uiso 1 1 calc R
H12C H 0.2998 0.2248 -0.2275 0.033 Uiso 1 1 calc R

loop_
_atom_site_aniso_label
_atom_site_aniso_U_11
_atom_site_aniso_U_22
_atom_site_aniso_U_33
_atom_site_aniso_U_23
_atom_site_aniso_U_13
_atom_site_aniso_U_12
Br1 0.0279(3) 0.0208(2) 0.0186(2) 0.00236(17) 0.00118(18) 0.00011(18)
Cu1 0.0123(3) 0.0132(3) 0.0114(3) 0.00116(19) 0.00041(18) -0.00101(19)
N1 0.0102(17) 0.0129(17) 0.0158(16) -0.0025(14) 0.0030(13) -0.0001(14)
N2 0.0127(18) 0.0101(16) 0.0135(16) 0.0001(13) -0.0015(13) 0.0014(13)
N3 0.0130(17) 0.0123(16) 0.0124(16) 0.0025(14) -0.0001(13) -0.0024(14)
C1 0.024(3) 0.020(2) 0.027(2) -0.0036(19) 0.0045(19) -0.0054(19)
C2 0.013(2) 0.021(2) 0.017(2) -0.0071(17) 0.0014(16) 0.0000(18)
C3 0.016(2) 0.0126(19) 0.021(2) -0.0046(17) 0.0021(17) 0.0002(17)
C4 0.009(2) 0.015(2) 0.0133(19) -0.0029(16) -0.0001(15) 0.0006(16)
C5 0.024(2) 0.015(2) 0.015(2) 0.0035(17) 0.0008(17) 0.0006(18)
C6 0.024(2) 0.016(2) 0.0106(19) 0.0025(16) 0.0009(17) -0.0017(18)
C7 0.0070(18) 0.0122(19) 0.015(2) 0.0009(16) 0.0005(15) 0.0004(15)
C8 0.015(2) 0.016(2) 0.0110(19) 0.0000(16) 0.0007(16) 0.0001(16)
C9 0.011(2) 0.014(2) 0.017(2) -0.0036(16) 0.0007(16) -0.0005(16)
C10 0.011(2) 0.0123(19) 0.020(2) 0.0014(17) 0.0014(16) 0.0003(16)
C11 0.013(2) 0.017(2) 0.0146(19) 0.0064(17) -0.0005(16) 0.0003(17)
C12 0.030(3) 0.016(2) 0.020(2) -0.0035(18) 0.0016(19) 0.0020(19)

loop_
_atom_type_symbol
_atom_type_description
_atom_type_scat_dispersion_real
_atom_type_scat_dispersion_imag
_atom_type_scat_source
C C 0.0033 0.0016 'International Tables Vol C Tables 4.2.6.8 and 6.1.1.4'
H H 0.0000 0.0000 'International Tables Vol C Tables 4.2.6.8 and 6.1.1.4'
N N 0.0061 0.0033 'International Tables Vol C Tables 4.2.6.8 and 6.1.1.4'
Cu Cu 0.3201 1.2651 'International Tables Vol C Tables 4.2.6.8 and 6.1.1.4'
Br Br -0.2901 2.4595 'International Tables Vol C Tables 4.2.6.8 and 6.1.1.4'

loop_
_geom_angle_atom_site_label_1
_geom_angle_atom_site_label_2
_geom_angle_atom_site_label_3
_geom_angle
C4 Cu1 Br1 171.78(12)
C4 Cu1 N3 78.23(14)
Br1 Cu1 N3 109.99(8)
C4 N1 C5 112.1(3)
C4 N1 C3 123.9(3)
C5 N1 C3 123.9(3)
C4 N2 C6 111.4(3)
C4 N2 C7 121.5(3)
C6 N2 C7 127.0(3)
C7 N3 C11 116.6(3)
C7 N3 Cu1 108.7(3)
C11 N3 Cu1 134.6(3)
C2 C1 H1A 120.0
C2 C1 H1B 120.0
H1A C1 H1B 120.0
C1 C2 C3 124.0(4)
C1 C2 H2 118.0
C3 C2 H2 118.0
N1 C3 C2 112.7(3)
N1 C3 H3A 109.1
C2 C3 H3A 109.1
N1 C3 H3B 109.1
C2 C3 H3B 109.1
H3A C3 H3B 107.8
N1 C4 N2 103.3(3)
N1 C4 Cu1 139.0(3)
N2 C4 Cu1 117.7(3)
C6 C5 N1 106.6(4)
C6 C5 H5 126.7
N1 C5 H5 126.7
C5 C6 N2 106.6(3)
C5 C6 H6 126.7
N2 C6 H6 126.7
N3 C7 C8 124.7(4)
N3 C7 N2 113.8(3)
C8 C7 N2 121.5(4)
C7 C8 C9 118.3(4)
C7 C8 H8 120.9
C9 C8 H8 120.9
C10 C9 C8 117.6(4)
C10 C9 C12 122.7(4)
C8 C9 C12 119.7(4)
C11 C10 C9 119.5(4)
C11 C10 H10 120.3
C9 C10 H10 120.3
N3 C11 C10 123.3(4)
N3 C11 H11 118.3
C10 C11 H11 118.3
C9 C12 H12A 109.5
C9 C12 H12B 109.5
H12A C12 H12B 109.5
C9 C12 H12C 109.5
H12A C12 H12C 109.5
H12B C12 H12C 109.5

loop_
_geom_bond_atom_site_label_1
_geom_bond_atom_site_label_2
_geom_bond_distance
Br1 Cu1 2.2527(6)
Cu1 C4 1.899(4)
Cu1 N3 2.338(3)
N1 C4 1.351(5)
N1 C5 1.390(5)
N1 C3 1.472(5)
N2 C4 1.377(5)
N2 C6 1.385(5)
N2 C7 1.434(5)
N3 C7 1.337(5)
N3 C11 1.345(5)
C1 C2 1.314(6)
C1 H1A 0.9500
C1 H1B 0.9500
C2 C3 1.496(6)
C2 H2 0.9500
C3 H3A 0.9900
C3 H3B 0.9900
C5 C6 1.348(6)
C5 H5 0.9500
C6 H6 0.9500
C7 C8 1.375(6)
C8 C9 1.406(6)
C8 H8 0.9500
C9 C10 1.393(6)
C9 C12 1.502(6)
C10 C11 1.382(6)
C10 H10 0.9500
C11 H11 0.9500
C12 H12A 0.9800
C12 H12B 0.9800
C12 H12C 0.9800
